data_4117633
loop_
_publ_author_name
'Wen-Bo Liu'
'Chao Zheng'
'Chun-Xiang Zhuo'
'Li-Xin Dai'
'Shu-Li You'

_publ_section_title
;
 Iridium-Catalyzed Allylic Alkylation Reaction with N-Aryl Phosphoramidite
 Ligands: Scope and Mechanistic Studies
;
_journal_name_full 'Journal of the American Chemical Society'
_journal_page_first 4812
_journal_page_last 4821
_journal_paper_doi 10.1021/ja210923k
_journal_volume 134
_journal_year 2012
_chemical_absolute_configuration ad
_chemical_formula_sum 'C26 H24 N O2 P'
_chemical_formula_weight 413.43
_chemical_name_systematic
; 
 ? 
;
_space_group_IT_number 19
_symmetry_cell_setting orthorhombic
_symmetry_space_group_name_Hall 'P 2ac 2ab'
_symmetry_space_group_name_H-M 'P 21 21 21'
_atom_sites_solution_hydrogens geom
_atom_sites_solution_primary direct
_atom_sites_solution_secondary difmap
_audit_creation_method SHELXL-97
_cell_angle_alpha 90.00
_cell_angle_beta 90.00
_cell_angle_gamma 90.00
_cell_formula_units_Z 4
_cell_length_a 8.2558(7)
_cell_length_b 13.4291(11)
_cell_length_c 19.6028(15)
_cell_measurement_reflns_used 5748
_cell_measurement_temperature 293(2)
_cell_measurement_theta_max 52.365
_cell_measurement_theta_min 5.134
_cell_volume 2173.3(3)
_computing_cell_refinement 'Bruker SMART'
_computing_data_collection 'Bruker SMART'
_computing_data_reduction 'Bruker SHELXTL'
_computing_molecular_graphics 'Bruker SHELXTL'
_computing_publication_material 'Bruker SHELXTL'
_computing_structure_refinement 'SHELXL-97 (Sheldrick, 1997)'
_computing_structure_solution 'SHELXS-97 (Sheldrick, 1990)'
_diffrn_ambient_temperature 293(2)
_diffrn_measured_fraction_theta_full 0.997
_diffrn_measured_fraction_theta_max 0.997
_diffrn_measurement_device_type 'CCD area detector'
_diffrn_measurement_method 'phi and omega scans'
_diffrn_radiation_monochromator graphite
_diffrn_radiation_source 'fine-focus sealed tube'
_diffrn_radiation_type MoK\a
_diffrn_radiation_wavelength 0.71073
_diffrn_reflns_av_R_equivalents 0.0271
_diffrn_reflns_av_sigmaI/netI 0.0278
_diffrn_reflns_limit_h_max 10
_diffrn_reflns_limit_h_min -10
_diffrn_reflns_limit_k_max 12
_diffrn_reflns_limit_k_min -16
_diffrn_reflns_limit_l_max 23
_diffrn_reflns_limit_l_min -24
_diffrn_reflns_number 11852
_diffrn_reflns_theta_full 25.99
_diffrn_reflns_theta_max 25.99
_diffrn_reflns_theta_min 1.84
_exptl_absorpt_coefficient_mu 0.149
_exptl_absorpt_correction_T_max 1.00000
_exptl_absorpt_correction_T_min 0.79278
_exptl_absorpt_correction_type empirical
_exptl_absorpt_process_details sadabs
_exptl_crystal_colour colorless
_exptl_crystal_density_diffrn 1.264
_exptl_crystal_description prismatic
_exptl_crystal_F_000 872
_exptl_crystal_size_max 0.358
_exptl_crystal_size_mid 0.307
_exptl_crystal_size_min 0.215
_refine_diff_density_max 0.438
_refine_diff_density_min -0.239
_refine_diff_density_rms 0.057
_refine_ls_abs_structure_details 'Flack H D (1983), Acta Cryst. A39, 876-881'
_refine_ls_abs_structure_Flack -0.02(13)
_refine_ls_extinction_method none
_refine_ls_goodness_of_fit_ref 1.044
_refine_ls_hydrogen_treatment constr
_refine_ls_matrix_type full
_refine_ls_number_parameters 272
_refine_ls_number_reflns 4263
_refine_ls_number_restraints 0
_refine_ls_restrained_S_all 1.044
_refine_ls_R_factor_all 0.0557
_refine_ls_R_factor_gt 0.0520
_refine_ls_shift/su_max 0.001
_refine_ls_shift/su_mean 0.000
_refine_ls_structure_factor_coef Fsqd
_refine_ls_weighting_details 'calc w=1/[\s^2^(Fo^2^)+(0.1005P)^2^+0.3495P] where P=(Fo^2^+2Fc^2^)/3'
_refine_ls_weighting_scheme calc
_refine_ls_wR_factor_gt 0.1466
_refine_ls_wR_factor_ref 0.1505
_reflns_number_gt 3905
_reflns_number_total 4263
_reflns_threshold_expression >2sigma(I)
_cod_data_source_file ja210923k_1k.cif
_cod_data_source_block cd21130
_cod_database_code 4117633

loop_
_symmetry_equiv_pos_as_xyz
'x, y, z'
'-x+1/2, -y, z+1/2'
'-x, y+1/2, -z+1/2'
'x+1/2, -y+1/2, -z'

loop_
_atom_site_label
_atom_site_type_symbol
_atom_site_fract_x
_atom_site_fract_y
_atom_site_fract_z
_atom_site_U_iso_or_equiv
_atom_site_adp_type
_atom_site_occupancy
_atom_site_symmetry_multiplicity
_atom_site_calc_flag
_atom_site_refinement_flags
P1 P 0.36431(8) 0.58932(6) 0.83643(3) 0.0515(2) Uani 1 1 d .
N1 N 0.5569(3) 0.6096(2) 0.85136(12) 0.0641(7) Uani 1 1 d .
O1 O 0.2993(2) 0.67908(14) 0.78495(9) 0.0519(4) Uani 1 1 d .
O2 O 0.3875(2) 0.50053(13) 0.77867(9) 0.0518(4) Uani 1 1 d .
C1 C 0.3422(3) 0.68984(17) 0.71679(12) 0.0457(5) Uani 1 1 d .
C2 C 0.4286(4) 0.7754(2) 0.69843(14) 0.0563(7) Uani 1 1 d .
H2 H 0.4576 0.8218 0.7315 0.068 Uiso 1 1 calc R
C3 C 0.4697(4) 0.7905(2) 0.63247(14) 0.0571(7) Uani 1 1 d .
H3 H 0.5232 0.8487 0.6202 0.069 Uiso 1 1 calc R
C4 C 0.4326(3) 0.7191(2) 0.58198(13) 0.0504(6) Uani 1 1 d .
C5 C 0.4860(4) 0.7302(3) 0.51424(14) 0.0658(8) Uani 1 1 d .
H5 H 0.5454 0.7863 0.5022 0.079 Uiso 1 1 calc R
C6 C 0.4526(5) 0.6612(3) 0.46670(15) 0.0762(9) Uani 1 1 d .
H6 H 0.4882 0.6701 0.4221 0.091 Uiso 1 1 calc R
C7 C 0.3637(5) 0.5750(3) 0.48420(15) 0.0693(8) Uani 1 1 d .
H7 H 0.3411 0.5274 0.4511 0.083 Uiso 1 1 calc R
C8 C 0.3109(4) 0.5615(2) 0.54960(14) 0.0553(6) Uani 1 1 d .
H8 H 0.2534 0.5042 0.5607 0.066 Uiso 1 1 calc R
C9 C 0.3425(3) 0.63315(19) 0.60052(12) 0.0450(5) Uani 1 1 d .
C10 C 0.2914(3) 0.62077(16) 0.66979(12) 0.0423(5) Uani 1 1 d .
C11 C 0.1923(3) 0.53448(17) 0.69234(12) 0.0437(5) Uani 1 1 d .
C12 C 0.0365(3) 0.51504(18) 0.66376(13) 0.0467(5) Uani 1 1 d .
C13 C -0.0415(3) 0.5817(2) 0.61887(14) 0.0554(6) Uani 1 1 d .
H13 H 0.0120 0.6394 0.6054 0.066 Uiso 1 1 calc R
C14 C -0.1938(4) 0.5633(3) 0.59484(18) 0.0685(8) Uani 1 1 d .
H14 H -0.2441 0.6090 0.5661 0.082 Uiso 1 1 calc R
C15 C -0.2737(4) 0.4764(3) 0.61319(18) 0.0726(9) Uani 1 1 d .
H15 H -0.3762 0.4634 0.5956 0.087 Uiso 1 1 calc R
C16 C -0.2041(4) 0.4101(3) 0.65649(16) 0.0657(7) Uani 1 1 d .
H16 H -0.2593 0.3522 0.6682 0.079 Uiso 1 1 calc R
C17 C -0.0489(4) 0.4279(2) 0.68398(14) 0.0531(6) Uani 1 1 d .
C18 C 0.0202(4) 0.3653(2) 0.73378(15) 0.0604(7) Uani 1 1 d .
H18 H -0.0316 0.3061 0.7451 0.073 Uiso 1 1 calc R
C19 C 0.1604(4) 0.3897(2) 0.76542(15) 0.0569(7) Uani 1 1 d .
H19 H 0.2005 0.3501 0.8005 0.068 Uiso 1 1 calc R
C20 C 0.2452(3) 0.47578(18) 0.74470(14) 0.0482(6) Uani 1 1 d .
C21 C 0.6852(4) 0.6195(4) 0.7996(2) 0.0896(12) Uani 1 1 d .
H21A H 0.6536 0.5825 0.7592 0.107 Uiso 1 1 calc R
H21B H 0.6944 0.6891 0.7868 0.107 Uiso 1 1 calc R
C22 C 0.8402(6) 0.5849(5) 0.8218(3) 0.131(2) Uani 1 1 d .
H22A H 0.9199 0.5983 0.7866 0.157 Uiso 1 1 calc R
H22B H 0.8357 0.5134 0.8287 0.157 Uiso 1 1 calc R
C23 C 0.8926(6) 0.6345(6) 0.8874(3) 0.1210(19) Uani 1 1 d .
H23A H 0.9099 0.7050 0.8798 0.145 Uiso 1 1 calc R
H23B H 0.9934 0.6055 0.9032 0.145 Uiso 1 1 calc R
C24 C 0.7568(7) 0.6189(6) 0.9423(3) 0.129(2) Uani 1 1 d .
H24A H 0.7502 0.5488 0.9537 0.154 Uiso 1 1 calc R
H24B H 0.7859 0.6549 0.9834 0.154 Uiso 1 1 calc R
C25 C 0.5979(5) 0.6532(4) 0.91890(18) 0.0949(14) Uani 1 1 d .
H25 H 0.5160 0.6319 0.9520 0.114 Uiso 1 1 calc R
C26 C 0.5996(9) 0.7695(5) 0.9164(4) 0.153(3) Uani 1 1 d .
H26A H 0.7021 0.7919 0.8991 0.230 Uiso 1 1 calc R
H26B H 0.5835 0.7955 0.9615 0.230 Uiso 1 1 calc R
H26C H 0.5144 0.7924 0.8870 0.230 Uiso 1 1 calc R

loop_
_atom_site_aniso_label
_atom_site_aniso_U_11
_atom_site_aniso_U_22
_atom_site_aniso_U_33
_atom_site_aniso_U_23
_atom_site_aniso_U_13
_atom_site_aniso_U_12
P1 0.0487(4) 0.0613(4) 0.0446(3) 0.0082(3) -0.0011(3) -0.0021(3)
N1 0.0552(14) 0.0859(18) 0.0513(13) -0.0084(12) -0.0026(10) -0.0056(12)
O1 0.0646(11) 0.0481(9) 0.0430(8) -0.0002(7) 0.0026(8) 0.0017(8)
O2 0.0498(10) 0.0451(9) 0.0605(10) 0.0099(8) -0.0127(8) 0.0020(8)
C1 0.0522(14) 0.0401(12) 0.0446(11) 0.0025(10) 0.0004(10) 0.0008(10)
C2 0.0708(18) 0.0432(13) 0.0550(14) 0.0007(11) -0.0081(13) -0.0107(12)
C3 0.0627(16) 0.0479(14) 0.0607(15) 0.0105(12) -0.0043(13) -0.0165(12)
C4 0.0480(13) 0.0527(14) 0.0504(13) 0.0130(11) -0.0066(11) -0.0031(11)
C5 0.0664(19) 0.078(2) 0.0533(15) 0.0193(15) -0.0020(13) -0.0083(16)
C6 0.092(2) 0.091(2) 0.0463(15) 0.0116(15) 0.0011(16) -0.003(2)
C7 0.082(2) 0.077(2) 0.0496(14) -0.0093(14) -0.0103(15) 0.0058(19)
C8 0.0579(15) 0.0518(14) 0.0561(14) -0.0004(12) -0.0061(12) 0.0011(12)
C9 0.0458(13) 0.0444(12) 0.0448(12) 0.0044(10) -0.0064(10) 0.0039(10)
C10 0.0418(11) 0.0355(11) 0.0496(12) 0.0053(9) -0.0018(10) 0.0013(9)
C11 0.0481(12) 0.0339(11) 0.0492(12) 0.0028(10) -0.0016(10) -0.0012(10)
C12 0.0469(12) 0.0420(12) 0.0511(12) 0.0054(11) -0.0047(11) -0.0033(10)
C13 0.0527(15) 0.0550(15) 0.0585(15) 0.0102(12) -0.0038(12) 0.0012(12)
C14 0.0600(17) 0.075(2) 0.0700(18) 0.0134(16) -0.0143(15) 0.0077(15)
C15 0.0505(16) 0.090(2) 0.077(2) 0.0065(18) -0.0151(15) -0.0116(16)
C16 0.0582(16) 0.0686(17) 0.0704(18) 0.0043(16) -0.0063(14) -0.0151(14)
C17 0.0532(15) 0.0485(14) 0.0576(14) 0.0029(11) -0.0039(11) -0.0082(11)
C18 0.0641(18) 0.0452(14) 0.0720(18) 0.0147(12) -0.0043(14) -0.0151(13)
C19 0.0628(17) 0.0454(13) 0.0626(15) 0.0163(11) -0.0080(13) -0.0035(12)
C20 0.0466(13) 0.0416(12) 0.0565(13) 0.0079(10) -0.0062(11) -0.0006(10)
C21 0.061(2) 0.134(4) 0.074(2) -0.019(2) 0.0097(17) -0.007(2)
C22 0.084(3) 0.178(6) 0.130(4) -0.048(4) -0.001(3) 0.035(4)
C23 0.074(3) 0.187(6) 0.103(3) -0.012(4) -0.022(2) 0.011(3)
C24 0.111(4) 0.187(6) 0.087(3) 0.022(4) -0.032(3) 0.017(4)
C25 0.065(2) 0.163(4) 0.0572(18) -0.029(2) -0.0049(16) -0.005(3)
C26 0.146(5) 0.136(5) 0.178(6) -0.084(5) -0.031(4) 0.026(4)

loop_
_atom_type_symbol
_atom_type_description
_atom_type_scat_dispersion_real
_atom_type_scat_dispersion_imag
_atom_type_scat_source
C C 0.0033 0.0016 'International Tables Vol C Tables 4.2.6.8 and 6.1.1.4'
H H 0.0000 0.0000 'International Tables Vol C Tables 4.2.6.8 and 6.1.1.4'
N N 0.0061 0.0033 'International Tables Vol C Tables 4.2.6.8 and 6.1.1.4'
O O 0.0106 0.0060 'International Tables Vol C Tables 4.2.6.8 and 6.1.1.4'
P P 0.1023 0.0942 'International Tables Vol C Tables 4.2.6.8 and 6.1.1.4'

loop_
_geom_angle_atom_site_label_1
_geom_angle_atom_site_label_2
_geom_angle_atom_site_label_3
_geom_angle
N1 P1 O2 97.43(12)
N1 P1 O1 107.53(13)
O2 P1 O1 98.31(9)
C21 N1 C25 114.5(3)
C21 N1 P1 126.1(2)
C25 N1 P1 116.4(2)
C1 O1 P1 125.26(17)
C20 O2 P1 113.68(17)
C10 C1 O1 119.8(2)
C10 C1 C2 122.5(2)
O1 C1 C2 117.5(2)
C3 C2 C1 119.8(3)
C3 C2 H2 120.1
C1 C2 H2 120.1
C2 C3 C4 121.0(2)
C2 C3 H3 119.5
C4 C3 H3 119.5
C5 C4 C3 121.5(3)
C5 C4 C9 119.4(3)
C3 C4 C9 119.1(2)
C6 C5 C4 121.2(3)
C6 C5 H5 119.4
C4 C5 H5 119.4
C5 C6 C7 120.2(3)
C5 C6 H6 119.9
C7 C6 H6 119.9
C8 C7 C6 120.2(3)
C8 C7 H7 119.9
C6 C7 H7 119.9
C7 C8 C9 120.9(3)
C7 C8 H8 119.5
C9 C8 H8 119.5
C8 C9 C4 118.0(2)
C8 C9 C10 122.5(2)
C4 C9 C10 119.4(2)
C1 C10 C9 117.9(2)
C1 C10 C11 119.7(2)
C9 C10 C11 122.3(2)
C20 C11 C12 118.5(2)
C20 C11 C10 119.9(2)
C12 C11 C10 121.5(2)
C13 C12 C17 118.0(2)
C13 C12 C11 122.7(2)
C17 C12 C11 119.2(2)
C14 C13 C12 121.3(3)
C14 C13 H13 119.3
C12 C13 H13 119.3
C13 C14 C15 120.1(3)
C13 C14 H14 120.0
C15 C14 H14 120.0
C16 C15 C14 120.8(3)
C16 C15 H15 119.6
C14 C15 H15 119.6
C15 C16 C17 120.8(3)
C15 C16 H16 119.6
C17 C16 H16 119.6
C18 C17 C16 122.1(3)
C18 C17 C12 118.9(2)
C16 C17 C12 118.9(3)
C19 C18 C17 121.3(3)
C19 C18 H18 119.3
C17 C18 H18 119.3
C18 C19 C20 119.4(3)
C18 C19 H19 120.3
C20 C19 H19 120.3
C11 C20 O2 119.5(2)
C11 C20 C19 122.0(2)
O2 C20 C19 118.5(2)
C22 C21 N1 113.8(4)
C22 C21 H21A 108.8
N1 C21 H21A 108.8
C22 C21 H21B 108.8
N1 C21 H21B 108.8
H21A C21 H21B 107.7
C21 C22 C23 111.8(5)
C21 C22 H22A 109.2
C23 C22 H22A 109.2
C21 C22 H22B 109.2
C23 C22 H22B 109.2
H22A C22 H22B 107.9
C22 C23 C24 108.7(5)
C22 C23 H23A 109.9
C24 C23 H23A 109.9
C22 C23 H23B 109.9
C24 C23 H23B 109.9
H23A C23 H23B 108.3
C25 C24 C23 112.6(4)
C25 C24 H24A 109.1
C23 C24 H24A 109.1
C25 C24 H24B 109.1
C23 C24 H24B 109.1
H24A C24 H24B 107.8
C24 C25 N1 111.1(4)
C24 C25 C26 108.4(5)
N1 C25 C26 111.6(4)
C24 C25 H25 108.6
N1 C25 H25 108.6
C26 C25 H25 108.6
C25 C26 H26A 109.5
C25 C26 H26B 109.5
H26A C26 H26B 109.5
C25 C26 H26C 109.5
H26A C26 H26C 109.5
H26B C26 H26C 109.5

loop_
_geom_bond_atom_site_label_1
_geom_bond_atom_site_label_2
_geom_bond_distance
P1 N1 1.640(3)
P1 O2 1.655(2)
P1 O1 1.6610(19)
N1 C21 1.473(4)
N1 C25 1.486(4)
O1 C1 1.390(3)
O2 C20 1.391(3)
C1 C10 1.373(3)
C1 C2 1.399(4)
C2 C3 1.352(4)
C2 H2 0.9300
C3 C4 1.411(4)
C3 H3 0.9300
C4 C5 1.407(4)
C4 C9 1.421(4)
C5 C6 1.343(5)
C5 H5 0.9300
C6 C7 1.412(5)
C6 H6 0.9300
C7 C8 1.366(4)
C7 H7 0.9300
C8 C9 1.411(4)
C8 H8 0.9300
C9 C10 1.432(3)
C10 C11 1.486(3)
C11 C20 1.366(3)
C11 C12 1.427(4)
C12 C13 1.411(4)
C12 C17 1.422(4)
C13 C14 1.366(4)
C13 H13 0.9300
C14 C15 1.388(5)
C14 H14 0.9300
C15 C16 1.358(5)
C15 H15 0.9300
C16 C17 1.410(4)
C16 H16 0.9300
C17 C18 1.409(4)
C18 C19 1.353(4)
C18 H18 0.9300
C19 C20 1.411(4)
C19 H19 0.9300
C21 C22 1.430(7)
C21 H21A 0.9700
C21 H21B 0.9700
C22 C23 1.511(7)
C22 H22A 0.9700
C22 H22B 0.9700
C23 C24 1.568(8)
C23 H23A 0.9700
C23 H23B 0.9700
C24 C25 1.464(6)
C24 H24A 0.9700
C24 H24B 0.9700
C25 C26 1.562(8)
C25 H25 0.9800
C26 H26A 0.9600
C26 H26B 0.9600
C26 H26C 0.9600

loop_
_geom_hbond_atom_site_label_D
_geom_hbond_atom_site_label_H
_geom_hbond_atom_site_label_A
_geom_hbond_distance_DH
_geom_hbond_distance_HA
_geom_hbond_distance_DA
_geom_hbond_angle_DHA
_geom_hbond_site_symmetry_A
C16 H16 O1 0.93 2.52 3.400(4) 157.6 3_546

loop_
_geom_torsion_atom_site_label_1
_geom_torsion_atom_site_label_2
_geom_torsion_atom_site_label_3
_geom_torsion_atom_site_label_4
_geom_torsion
O2 P1 N1 C21 45.1(4)
O1 P1 N1 C21 -56.1(4)
O2 P1 N1 C25 -155.6(3)
O1 P1 N1 C25 103.2(3)
N1 P1 O1 C1 70.0(2)
O2 P1 O1 C1 -30.6(2)
N1 P1 O2 C20 -169.38(18)
O1 P1 O2 C20 -60.36(18)
P1 O1 C1 C10 67.5(3)
P1 O1 C1 C2 -116.3(2)
C10 C1 C2 C3 -2.4(4)
O1 C1 C2 C3 -178.4(3)
C1 C2 C3 C4 -2.6(5)
C2 C3 C4 C5 -174.9(3)
C2 C3 C4 C9 3.7(4)
C3 C4 C5 C6 178.9(3)
C9 C4 C5 C6 0.3(5)
C4 C5 C6 C7 -0.5(6)
C5 C6 C7 C8 0.1(6)
C6 C7 C8 C9 0.6(5)
C7 C8 C9 C4 -0.8(4)
C7 C8 C9 C10 -179.0(3)
C5 C4 C9 C8 0.4(4)
C3 C4 C9 C8 -178.2(3)
C5 C4 C9 C10 178.6(3)
C3 C4 C9 C10 0.0(4)
O1 C1 C10 C9 -178.1(2)
C2 C1 C10 C9 5.9(4)
O1 C1 C10 C11 -0.6(4)
C2 C1 C10 C11 -176.6(2)
C8 C9 C10 C1 173.5(2)
C4 C9 C10 C1 -4.6(3)
C8 C9 C10 C11 -3.9(4)
C4 C9 C10 C11 178.0(2)
C1 C10 C11 C20 -52.5(3)
C9 C10 C11 C20 124.9(3)
C1 C10 C11 C12 123.0(3)
C9 C10 C11 C12 -59.6(3)
C20 C11 C12 C13 167.9(3)
C10 C11 C12 C13 -7.7(4)
C20 C11 C12 C17 -8.4(4)
C10 C11 C12 C17 176.0(2)
C17 C12 C13 C14 -0.6(4)
C11 C12 C13 C14 -176.9(3)
C12 C13 C14 C15 -1.5(5)
C13 C14 C15 C16 1.8(5)
C14 C15 C16 C17 0.1(5)
C15 C16 C17 C18 174.0(3)
C15 C16 C17 C12 -2.2(5)
C13 C12 C17 C18 -173.9(3)
C11 C12 C17 C18 2.5(4)
C13 C12 C17 C16 2.4(4)
C11 C12 C17 C16 178.9(3)
C16 C17 C18 C19 -172.2(3)
C12 C17 C18 C19 4.1(5)
C17 C18 C19 C20 -4.6(5)
C12 C11 C20 O2 -172.4(2)
C10 C11 C20 O2 3.2(4)
C12 C11 C20 C19 8.1(4)
C10 C11 C20 C19 -176.2(3)
P1 O2 C20 C11 80.2(3)
P1 O2 C20 C19 -100.3(3)
C18 C19 C20 C11 -1.6(5)
C18 C19 C20 O2 178.9(3)
C25 N1 C21 C22 51.8(6)
P1 N1 C21 C22 -148.5(4)
N1 C21 C22 C23 -54.7(7)
C21 C22 C23 C24 54.8(8)
C22 C23 C24 C25 -54.5(8)
C23 C24 C25 N1 51.7(7)
C23 C24 C25 C26 -71.2(7)
C21 N1 C25 C24 -49.7(6)
P1 N1 C25 C24 148.6(4)
C21 N1 C25 C26 71.3(5)
P1 N1 C25 C26 -90.4(5)
